data_4511460
loop_
_publ_author_name
'Zhai, Quan-Guo'
'Lu, Can-Zhong'
'Chen, Shu-Mei'
'Xu, Xin-Jiang'
'Yang, Wen-Bin'

_publ_section_title
;
 Design of Novel Three-Dimensional Coordination Polymers Based on
 Triangular Trinuclear Copper 1,2,4-Triazolate Units
;
_journal_issue 6
_journal_name_full 'Crystal Growth &amp; Design'
_journal_page_first 1393
_journal_paper_doi 10.1021/cg0600142
_journal_volume 6
_journal_year 2006
_chemical_formula_moiety 'C2 H2 Cl2 Cu2 N3'
_chemical_formula_sum 'C2 H2 Cl2 Cu2 N3'
_chemical_formula_weight 266.05
_chemical_name_systematic
; 
 ? 
;
_space_group_IT_number 74
_symmetry_cell_setting orthorhombic
_symmetry_space_group_name_Hall '-I 2b 2'
_symmetry_space_group_name_H-M 'I m m a'
_atom_sites_solution_hydrogens geom
_atom_sites_solution_primary direct
_atom_sites_solution_secondary difmap
_audit_creation_method SHELXL-97
_cell_angle_alpha 90.00
_cell_angle_beta 90.00
_cell_angle_gamma 90.00
_cell_formula_units_Z 4
_cell_length_a 6.764(4)
_cell_length_b 6.981(4)
_cell_length_c 12.338(7)
_cell_measurement_reflns_used 800
_cell_measurement_temperature 293(2)
_cell_measurement_theta_max 27.4835
_cell_measurement_theta_min 3.3017
_cell_volume 582.6(6)
_computing_cell_refinement SAINT
_computing_data_collection SMART
_computing_data_reduction SAINT
_computing_structure_refinement 'SHELXL-97 (Sheldrick, 1997)'
_computing_structure_solution 'SHELXS-97 (Sheldrick, 1990)'
_diffrn_ambient_temperature 293(2)
_diffrn_detector_area_resol_mean 14.6306
_diffrn_measured_fraction_theta_full 1.000
_diffrn_measured_fraction_theta_max 1.000
_diffrn_measurement_device_type 'SMART CCD'
_diffrn_measurement_method dtprofit.ref
_diffrn_radiation_monochromator graphite
_diffrn_radiation_source 'fine-focus sealed tube'
_diffrn_radiation_type MoK\a
_diffrn_radiation_wavelength 0.71073
_diffrn_reflns_av_R_equivalents 0.0187
_diffrn_reflns_av_sigmaI/netI 0.0126
_diffrn_reflns_limit_h_max 7
_diffrn_reflns_limit_h_min -8
_diffrn_reflns_limit_k_max 8
_diffrn_reflns_limit_k_min -9
_diffrn_reflns_limit_l_max 16
_diffrn_reflns_limit_l_min -16
_diffrn_reflns_number 2224
_diffrn_reflns_theta_full 27.47
_diffrn_reflns_theta_max 27.47
_diffrn_reflns_theta_min 3.30
_exptl_absorpt_coefficient_mu 8.101
_exptl_absorpt_correction_T_max 0.4980
_exptl_absorpt_correction_T_min 0.2941
_exptl_absorpt_correction_type multi-scan
_exptl_absorpt_process_details SADABS
_exptl_crystal_colour black
_exptl_crystal_density_diffrn 3.033
_exptl_crystal_density_method 'not measured'
_exptl_crystal_description Prism
_exptl_crystal_F_000 508
_exptl_crystal_size_max 0.20
_exptl_crystal_size_mid 0.10
_exptl_crystal_size_min 0.10
_refine_diff_density_max 0.843
_refine_diff_density_min -0.751
_refine_diff_density_rms 0.100
_refine_ls_extinction_coef 0.0032(6)
_refine_ls_extinction_expression Fc^*^=kFc[1+0.001xFc^2^\l^3^/sin(2\q)]^-1/4^
_refine_ls_extinction_method SHELXL
_refine_ls_goodness_of_fit_ref 1.087
_refine_ls_hydrogen_treatment constr
_refine_ls_matrix_type full
_refine_ls_number_parameters 32
_refine_ls_number_reflns 397
_refine_ls_number_restraints 0
_refine_ls_restrained_S_all 1.087
_refine_ls_R_factor_all 0.0272
_refine_ls_R_factor_gt 0.0268
_refine_ls_shift/su_max 0.004
_refine_ls_shift/su_mean 0.001
_refine_ls_structure_factor_coef Fsqd
_refine_ls_weighting_details 'calc w=1/[\s^2^(Fo^2^)+(0.0269P)^2^+3.3548P] where P=(Fo^2^+2Fc^2^)/3'
_refine_ls_weighting_scheme calc
_refine_ls_wR_factor_gt 0.0636
_refine_ls_wR_factor_ref 0.0638
_reflns_number_gt 391
_reflns_number_total 397
_reflns_threshold_expression >2sigma(I)
_cod_data_source_file cg0600142si20060308_043139.cif
_cod_data_source_block 3
_cod_depositor_comments
;
The following automatic conversions were performed:

'_symmetry_cell_setting' value 'Orthorhombic' changed to
'orthorhombic' according to
/usr/data/users/saulius/automatic-downloads/retrospective/ACS/lib/dictionaries/cif_core.dic
dictionary named 'cif_core.dic' version 2.4.2 from
2011-04-26.

'_exptl_absorpt_correction_type' value 'Multi-scan'
changed to 'multi-scan' according to
/usr/data/users/saulius/automatic-downloads/retrospective/ACS/lib/dictionaries/cif_core.dic
dictionary named 'cif_core.dic' version 2.4.2 from 2011-04-26.

Automatic conversion script
Id: cif_fix_values 2281 2013-09-26 08:29:07Z andrius 
;
_cod_original_sg_symbol_Hall -I2b2
_cod_original_sg_symbol_H-M Imma
_cod_database_code 4511460

loop_
_symmetry_equiv_pos_as_xyz
'x, y, z'
'-x, -y+1/2, z'
'-x, y+1/2, -z'
'x, -y, -z'
'x+1/2, y+1/2, z+1/2'
'-x+1/2, -y+1, z+1/2'
'-x+1/2, y+1, -z+1/2'
'x+1/2, -y+1/2, -z+1/2'
'-x, -y, -z'
'x, y-1/2, -z'
'x, -y-1/2, z'
'-x, y, z'
'-x+1/2, -y+1/2, -z+1/2'
'x+1/2, y, -z+1/2'
'x+1/2, -y, z+1/2'
'-x+1/2, y+1/2, z+1/2'

loop_
_atom_site_label
_atom_site_type_symbol
_atom_site_fract_x
_atom_site_fract_y
_atom_site_fract_z
_atom_site_U_iso_or_equiv
_atom_site_adp_type
_atom_site_occupancy
_atom_site_symmetry_multiplicity
_atom_site_calc_flag
_atom_site_refinement_flags
Cu1 Cu 0.0000 0.7500 0.21060(6) 0.0376(3) Uani 1 4 d S
Cu2 Cu 0.2500 0.2500 0.2500 0.0239(2) Uani 1 4 d S
Cl1 Cl 0.0000 0.49428(17) 0.32618(9) 0.0423(3) Uani 1 2 d S
C1 C 0.1558(6) 0.2500 0.0130(3) 0.0261(8) Uani 1 2 d S
H1A H 0.2867 0.2500 -0.0100 0.031 Uiso 1 2 calc SR
N1 N 0.1010(5) 0.2500 0.1161(2) 0.0211(7) Uani 1 2 d S
N2 N 0.0000 0.7500 0.0541(4) 0.0251(10) Uani 1 4 d S

loop_
_atom_site_aniso_label
_atom_site_aniso_U_11
_atom_site_aniso_U_22
_atom_site_aniso_U_33
_atom_site_aniso_U_23
_atom_site_aniso_U_13
_atom_site_aniso_U_12
Cu1 0.0505(6) 0.0483(5) 0.0141(4) 0.000 0.000 0.000
Cu2 0.0224(4) 0.0375(4) 0.0118(3) 0.000 -0.0024(2) 0.000
Cl1 0.0764(9) 0.0299(6) 0.0206(5) 0.0026(4) 0.000 0.000
C1 0.0279(19) 0.037(2) 0.0139(17) 0.000 0.0014(15) 0.000
N1 0.0201(16) 0.0303(17) 0.0130(13) 0.000 0.0008(12) 0.000
N2 0.033(3) 0.030(3) 0.013(2) 0.000 0.000 0.000

loop_
_atom_type_symbol
_atom_type_description
_atom_type_scat_dispersion_real
_atom_type_scat_dispersion_imag
_atom_type_scat_source
C C 0.0033 0.0016 'International Tables Vol C Tables 4.2.6.8 and 6.1.1.4'
H H 0.0000 0.0000 'International Tables Vol C Tables 4.2.6.8 and 6.1.1.4'
N N 0.0061 0.0033 'International Tables Vol C Tables 4.2.6.8 and 6.1.1.4'
Cl Cl 0.1484 0.1585 'International Tables Vol C Tables 4.2.6.8 and 6.1.1.4'
Cu Cu 0.3201 1.2651 'International Tables Vol C Tables 4.2.6.8 and 6.1.1.4'

loop_
_geom_angle_atom_site_label_1
_geom_angle_atom_site_label_2
_geom_angle_atom_site_label_3
_geom_angle
_geom_angle_site_symmetry_1
_geom_angle_site_symmetry_3
N2 Cu1 Cl1 128.62(4) . 2_565
N2 Cu1 Cl1 128.62(4) . .
Cl1 Cu1 Cl1 102.76(8) 2_565 .
N1 Cu2 N1 180.00(9) . 13
N1 Cu2 Cl1 91.73(8) . 14
N1 Cu2 Cl1 88.27(8) 13 14
N1 Cu2 Cl1 88.27(8) . 2
N1 Cu2 Cl1 91.73(8) 13 2
Cl1 Cu2 Cl1 180.00(4) 14 2
N1 Cu2 Cl1 91.73(8) . 13
N1 Cu2 Cl1 88.27(8) 13 13
Cl1 Cu2 Cl1 82.79(6) 14 13
Cl1 Cu2 Cl1 97.21(6) 2 13
N1 Cu2 Cl1 88.27(8) . .
N1 Cu2 Cl1 91.73(8) 13 .
Cl1 Cu2 Cl1 97.21(6) 14 .
Cl1 Cu2 Cl1 82.79(6) 2 .
Cl1 Cu2 Cl1 180.0 13 .
Cu1 Cl1 Cu2 106.81(5) . 2
Cu1 Cl1 Cu2 106.81(5) . .
Cu2 Cl1 Cu2 81.94(5) 2 .
N1 C1 N2 111.9(4) . 9_565
N1 C1 H1A 124.1 . .
N2 C1 H1A 124.1 9_565 .
C1 N1 N1 106.3(2) . 2
C1 N1 Cu2 132.4(3) . .
N1 N1 Cu2 121.37(10) 2 .
C1 N2 C1 103.7(5) 9_565 10_565
C1 N2 Cu1 128.1(2) 9_565 .
C1 N2 Cu1 128.1(2) 10_565 .

loop_
_geom_bond_atom_site_label_1
_geom_bond_atom_site_label_2
_geom_bond_distance
_geom_bond_site_symmetry_2
Cu1 N2 1.931(5) .
Cu1 Cl1 2.2849(15) 2_565
Cu1 Cl1 2.2849(15) .
Cu2 N1 1.935(3) .
Cu2 N1 1.935(3) 13
Cu2 Cl1 2.5789(13) 14
Cu2 Cl1 2.5789(13) 2
Cu2 Cl1 2.5789(13) 13
Cu2 Cl1 2.5789(13) .
Cl1 Cu2 2.5789(13) 2
C1 N1 1.325(5) .
C1 N2 1.340(5) 9_565
C1 H1A 0.9300 .
N1 N1 1.367(7) 2
N2 C1 1.340(5) 9_565
N2 C1 1.340(5) 10_565
